data_2300173
loop_
_publ_author_name
'Seredyuk, Maksym'
'Gaspar, Ana B.'
'Kusz, Joachim'
'Bednarek, Gabriela'
'G\"utlich, Philipp'

_publ_section_title
;
 Variable-temperature X-ray crystal structure determinations of
 {Fe[tren(6-Mepy)~3~]}(ClO~4~)~2~ and {Zn[tren(6-Mepy)~3~]}(ClO~4~)~2~
 compounds: correlation of the structural data with magnetic and
 M\"ossbauer spectroscopy data
;
_journal_issue 6
_journal_name_full 'Journal of Applied Crystallography'
_journal_page_first 1135
_journal_page_last 1145
_journal_paper_doi 10.1107/S0021889807048571
_journal_volume 40
_journal_year 2007
_chemical_formula_sum 'C27 H33 Cl2 Fe N7 O8'
_chemical_formula_weight 710.35
_chemical_name_systematic
;
 ?
;
_space_group_IT_number 14
_symmetry_cell_setting monoclinic
_symmetry_space_group_name_Hall '-P 2ybc'
_symmetry_space_group_name_H-M 'P 1 21/c 1'
_atom_sites_solution_hydrogens geom
_atom_sites_solution_primary direct
_atom_sites_solution_secondary difmap
_audit_creation_method SHELXL-97
_cell_angle_alpha 90.00
_cell_angle_beta 91.564(4)
_cell_angle_gamma 90.00
_cell_formula_units_Z 4
_cell_length_a 10.5677(5)
_cell_length_b 19.4022(7)
_cell_length_c 15.2137(6)
_cell_measurement_temperature 290(2)
_cell_volume 3118.2(2)
_computing_cell_refinement
;
CrysAlis RED, Oxford Diffraction Ltd.,
Version 1.171.29.2 (release 20-01-2006 CrysAlis171 .NET)
(compiled Jan 20 2006,12:36:28)
;
_computing_data_collection
;
CrysAlis CCD, Oxford Diffraction Ltd.,
Version 1.171.29.2 (release 20-01-2006 CrysAlis171 .NET)
(compiled Jan 20 2006,12:36:28)
;
_computing_data_reduction
;
CrysAlis RED, Oxford Diffraction Ltd.,
Version 1.171.29.2 (release 20-01-2006 CrysAlis171 .NET)
(compiled Jan 20 2006,12:36:28)
;
_computing_structure_refinement 'SHELXL-97 (Sheldrick, 1997)'
_computing_structure_solution 'SHELXS-97 (Sheldrick, 1990)'
_diffrn_ambient_temperature 290(2)
_diffrn_detector_area_resol_mean 16.0328
_diffrn_measured_fraction_theta_full 0.995
_diffrn_measured_fraction_theta_max 0.887
_diffrn_measurement_device_type KM4_CCD_Sapphire3
_diffrn_measurement_method \q-scan
_diffrn_radiation_monochromator graphite
_diffrn_radiation_source 'fine-focus sealed tube'
_diffrn_radiation_type MoK\a
_diffrn_radiation_wavelength 0.71073
_diffrn_reflns_av_R_equivalents 0.0217
_diffrn_reflns_av_sigmaI/netI 0.0497
_diffrn_reflns_limit_h_max 15
_diffrn_reflns_limit_h_min -15
_diffrn_reflns_limit_k_max 21
_diffrn_reflns_limit_k_min -29
_diffrn_reflns_limit_l_max 22
_diffrn_reflns_limit_l_min -22
_diffrn_reflns_number 29041
_diffrn_reflns_theta_full 25.00
_diffrn_reflns_theta_max 32.79
_diffrn_reflns_theta_min 3.13
_exptl_absorpt_coefficient_mu 0.715
_exptl_absorpt_correction_T_max 0.93277
_exptl_absorpt_correction_T_min 0.90908
_exptl_absorpt_correction_type multi-scan
_exptl_absorpt_process_details
;
CrysAlis RED, Oxford Diffraction Ltd.,
Version 1.171.29.2 (release 20-01-2006 CrysAlis171 .NET)
(compiled Jan 20 2006,12:36:28)
Empirical absorption correction using spherical harmonics,
implemented in SCALE3 ABSPACK scaling algorithm.
;
_exptl_crystal_colour 'dark red'
_exptl_crystal_density_diffrn 1.513
_exptl_crystal_density_method 'not measured'
_exptl_crystal_description polyhedron
_exptl_crystal_F_000 1472
_exptl_crystal_size_max 0.34
_exptl_crystal_size_mid 0.29
_exptl_crystal_size_min 0.10
_refine_diff_density_max 0.815
_refine_diff_density_min -0.831
_refine_ls_extinction_method none
_refine_ls_goodness_of_fit_ref 1.007
_refine_ls_hydrogen_treatment constr
_refine_ls_matrix_type full
_refine_ls_number_parameters 409
_refine_ls_number_reflns 10248
_refine_ls_number_restraints 0
_refine_ls_restrained_S_all 1.007
_refine_ls_R_factor_all 0.0934
_refine_ls_R_factor_gt 0.0467
_refine_ls_shift/su_max 0.001
_refine_ls_shift/su_mean 0.000
_refine_ls_structure_factor_coef Fsqd
_refine_ls_weighting_details 'calc w=1/[\s^2^(Fo^2^)+(0.0755P)^2^+0.0000P] where P=(Fo^2^+2Fc^2^)/3'
_refine_ls_weighting_scheme calc
_refine_ls_wR_factor_gt 0.1321
_refine_ls_wR_factor_ref 0.1417
_reflns_number_gt 5381
_reflns_number_total 10248
_reflns_threshold_expression >2sigma(I)
_cod_data_source_file aj5096.cif
_cod_data_source_block 1-Fe_290
_cod_original_sg_symbol_H-M 'P 21/c'
_cod_database_code 2300173

loop_
_symmetry_equiv_pos_as_xyz
'x, y, z'
'-x, y+1/2, -z+1/2'
'-x, -y, -z'
'x, -y-1/2, z-1/2'

loop_
_atom_site_type_symbol
_atom_site_label
_atom_site_fract_x
_atom_site_fract_y
_atom_site_fract_z
_atom_site_U_iso_or_equiv
_atom_site_adp_type
_atom_site_calc_flag
_atom_site_refinement_flags
_atom_site_occupancy
_atom_site_disorder_assembly
_atom_site_disorder_group
Fe Fe1 0.69982(3) 0.070940(13) 0.740744(18) 0.03666(9) Uani d . 1 . .
Cl Cl1 1.36097(6) 0.31814(3) 0.53935(4) 0.06154(17) Uani d . 1 . .
Cl Cl2 1.22336(7) -0.14742(4) 0.69402(5) 0.0733(2) Uani d . 1 . .
N N1 0.62583(19) 0.10103(10) 0.61486(12) 0.0523(5) Uani d . 1 . .
N N2 0.84387(17) 0.14950(9) 0.69197(12) 0.0459(4) Uani d . 1 . .
N N3 0.76602(16) 0.05300(9) 0.88181(11) 0.0436(4) Uani d . 1 . .
N N4 0.61913(17) 0.15356(9) 0.81064(13) 0.0480(4) Uani d . 1 . .
N N5 0.56104(17) -0.00439(10) 0.76547(12) 0.0474(4) Uani d . 1 . .
N N6 0.77136(17) -0.02689(8) 0.67265(11) 0.0431(4) Uani d . 1 . .
N N7 0.4034(2) 0.10731(10) 0.71545(16) 0.0642(6) Uani d . 1 . .
O O1 1.3263(3) 0.30648(15) 0.62684(17) 0.1254(10) Uani d . 1 . .
O O2 1.4373(2) 0.26394(11) 0.50813(17) 0.1027(8) Uani d . 1 . .
O O3 1.2442(3) 0.32000(14) 0.4890(2) 0.1164(9) Uani d . 1 . .
O O7 1.1685(3) -0.20498(12) 0.65362(18) 0.1192(10) Uani d . 1 . .
O O5 1.2935(6) -0.1176(3) 0.6371(2) 0.239(3) Uani d . 1 . .
O O6 1.1324(4) -0.10214(19) 0.7249(2) 0.1626(15) Uani d . 1 . .
O O4 1.4190(2) 0.38268(10) 0.5301(2) 0.1115(9) Uani d . 1 . .
O O8 1.2946(3) -0.16403(19) 0.77127(19) 0.1402(12) Uani d . 1 . .
C C1 0.5765(2) -0.06351(12) 0.73419(18) 0.0549(6) Uani d . 1 . .
H H11 0.5186 -0.0982 0.7459 0.066 Uiso calc R 1 . .
C C2 0.6847(2) -0.07824(11) 0.67961(16) 0.0494(5) Uani d . 1 . .
C C3 0.6969(3) -0.14117(12) 0.6385(2) 0.0674(7) Uani d . 1 . .
H H13 0.6350 -0.1749 0.6437 0.081 Uiso calc R 1 . .
C C4 0.8025(3) -0.15319(14) 0.5897(2) 0.0736(8) Uani d . 1 . .
H H14 0.8127 -0.1950 0.5609 0.088 Uiso calc R 1 . .
C C5 0.8902(3) -0.10378(13) 0.58436(17) 0.0632(7) Uani d . 1 . .
H H15 0.9626 -0.1118 0.5525 0.076 Uiso calc R 1 . .
C C6 0.8746(2) -0.03995(11) 0.62617(14) 0.0498(5) Uani d . 1 . .
C C7 0.6896(3) 0.14450(13) 0.57283(15) 0.0591(6) Uani d . 1 . .
H H17 0.6613 0.1589 0.5174 0.071 Uiso calc R 1 . .
C C8 0.8075(3) 0.17231(11) 0.61064(16) 0.0535(6) Uani d . 1 . .
C C9 0.8777(3) 0.21848(14) 0.5636(2) 0.0732(8) Uani d . 1 . .
H H19 0.8510 0.2322 0.5076 0.088 Uiso calc R 1 . .
C C10 0.9896(3) 0.24429(15) 0.6017(2) 0.0826(10) Uani d . 1 . .
H H110 1.0391 0.2756 0.5715 0.099 Uiso calc R 1 . .
C C11 1.0248(3) 0.22266(14) 0.6838(2) 0.0748(8) Uani d . 1 . .
H H111 1.0988 0.2395 0.7104 0.090 Uiso calc R 1 . .
C C12 0.9506(2) 0.17537(12) 0.72830(18) 0.0550(6) Uani d . 1 . .
C C13 0.6484(2) 0.15781(13) 0.89137(17) 0.0565(6) Uani d . 1 . .
H H113 0.6221 0.1957 0.9236 0.068 Uiso calc R 1 . .
C C14 0.7226(2) 0.10427(13) 0.93428(15) 0.0524(6) Uani d . 1 . .
C C15 0.7423(2) 0.10445(16) 1.02431(16) 0.0660(7) Uani d . 1 . .
H H115 0.7132 0.1409 1.0579 0.079 Uiso calc R 1 . .
C C16 0.8045(3) 0.05103(19) 1.06338(17) 0.0730(9) Uani d . 1 . .
H H116 0.8200 0.0506 1.1238 0.088 Uiso calc R 1 . .
C C17 0.8440(2) -0.00225(16) 1.01184(16) 0.0639(7) Uani d . 1 . .
H H117 0.8830 -0.0403 1.0379 0.077 Uiso calc R 1 . .
C C18 0.8264(2) 0.00002(12) 0.92113(14) 0.0492(5) Uani d . 1 . .
C C19 0.5286(2) 0.20351(12) 0.7731(2) 0.0614(7) Uani d . 1 . .
H H119 0.5549 0.2177 0.7152 0.074 Uiso calc R 1 . .
H H219 0.5256 0.2441 0.8103 0.074 Uiso calc R 1 . .
C C20 0.3994(2) 0.17020(13) 0.7665(2) 0.0658(7) Uani d . 1 . .
H H120 0.3706 0.1599 0.8251 0.079 Uiso calc R 1 . .
H H220 0.3396 0.2020 0.7390 0.079 Uiso calc R 1 . .
C C21 0.4464(2) 0.00958(14) 0.81530(19) 0.0644(7) Uani d . 1 . .
H H121 0.4671 0.0388 0.8654 0.077 Uiso calc R 1 . .
H H221 0.4116 -0.0333 0.8368 0.077 Uiso calc R 1 . .
C C22 0.3497(3) 0.04549(15) 0.7548(2) 0.0759(9) Uani d . 1 . .
H H122 0.3221 0.0140 0.7086 0.091 Uiso calc R 1 . .
H H222 0.2762 0.0581 0.7881 0.091 Uiso calc R 1 . .
C C23 0.5019(3) 0.07814(15) 0.57714(19) 0.0715(8) Uani d . 1 . .
H H123 0.4939 0.0286 0.5840 0.086 Uiso calc R 1 . .
H H223 0.4976 0.0886 0.5148 0.086 Uiso calc R 1 . .
C C24 0.3947(3) 0.11359(15) 0.6222(2) 0.0724(8) Uani d . 1 . .
H H124 0.3946 0.1621 0.6066 0.087 Uiso calc R 1 . .
H H224 0.3151 0.0939 0.6012 0.087 Uiso calc R 1 . .
C C30 0.8757(3) -0.05631(13) 0.86515(18) 0.0606(6) Uani d . 1 . .
H H130 0.8060 -0.0819 0.8398 0.091 Uiso calc R 1 . .
H H230 0.9281 -0.0865 0.9004 0.091 Uiso calc R 1 . .
H H330 0.9247 -0.0369 0.8191 0.091 Uiso calc R 1 . .
C C31 0.9743(3) 0.01432(13) 0.6215(2) 0.0696(8) Uani d . 1 . .
H H131 0.9438 0.0516 0.5852 0.104 Uiso calc R 1 . .
H H231 1.0490 -0.0049 0.5966 0.104 Uiso calc R 1 . .
H H331 0.9941 0.0312 0.6795 0.104 Uiso calc R 1 . .
C C32 0.9930(3) 0.15134(15) 0.81642(19) 0.0696(7) Uani d . 1 . .
H H132 0.9351 0.1674 0.8595 0.104 Uiso calc R 1 . .
H H232 1.0760 0.1691 0.8299 0.104 Uiso calc R 1 . .
H H332 0.9953 0.1019 0.8172 0.104 Uiso calc R 1 . .

loop_
_atom_site_aniso_label
_atom_site_aniso_U_11
_atom_site_aniso_U_22
_atom_site_aniso_U_33
_atom_site_aniso_U_12
_atom_site_aniso_U_13
_atom_site_aniso_U_23
Fe1 0.04113(17) 0.03248(14) 0.03646(15) -0.00195(12) 0.00256(11) 0.00062(11)
Cl1 0.0688(4) 0.0484(3) 0.0683(4) -0.0062(3) 0.0192(3) 0.0006(3)
Cl2 0.0772(5) 0.0620(4) 0.0804(5) 0.0002(3) -0.0048(4) -0.0101(3)
N1 0.0623(13) 0.0479(10) 0.0462(11) 0.0034(9) -0.0078(9) -0.0018(9)
N2 0.0493(11) 0.0368(9) 0.0521(11) 0.0029(8) 0.0111(8) -0.0001(8)
N3 0.0400(10) 0.0511(10) 0.0398(9) -0.0082(8) 0.0066(7) -0.0006(8)
N4 0.0431(10) 0.0409(9) 0.0602(12) 0.0002(8) 0.0081(9) -0.0053(8)
N5 0.0375(10) 0.0494(10) 0.0554(11) -0.0037(8) 0.0009(8) 0.0128(8)
N6 0.0519(11) 0.0355(8) 0.0416(9) -0.0027(7) -0.0023(8) 0.0032(7)
N7 0.0654(14) 0.0508(12) 0.0759(15) -0.0067(10) -0.0072(11) 0.0095(10)
O1 0.166(3) 0.127(2) 0.0851(17) 0.056(2) 0.0498(17) 0.0286(15)
O2 0.1137(19) 0.0639(13) 0.134(2) 0.0125(12) 0.0654(16) 0.0083(12)
O3 0.105(2) 0.120(2) 0.123(2) -0.0113(16) -0.0209(17) -0.0253(16)
O7 0.176(3) 0.0754(15) 0.1055(19) -0.0365(17) -0.0107(18) -0.0220(13)
O5 0.363(7) 0.281(5) 0.077(2) -0.190(5) 0.079(3) -0.057(3)
O6 0.167(3) 0.166(3) 0.152(3) 0.090(3) -0.044(2) -0.060(2)
O4 0.0986(18) 0.0600(13) 0.177(3) -0.0198(12) 0.0260(17) -0.0017(15)
O8 0.145(3) 0.176(3) 0.097(2) 0.047(2) -0.0388(19) -0.0293(19)
C1 0.0470(13) 0.0446(12) 0.0726(16) -0.0115(10) -0.0078(11) 0.0118(11)
C2 0.0525(13) 0.0411(11) 0.0542(13) -0.0049(10) -0.0096(10) 0.0031(9)
C3 0.0784(19) 0.0388(12) 0.0844(19) -0.0093(12) -0.0108(15) -0.0089(12)
C4 0.095(2) 0.0486(14) 0.0767(19) 0.0022(14) -0.0025(17) -0.0205(13)
C5 0.0834(19) 0.0506(14) 0.0561(15) 0.0103(13) 0.0077(13) -0.0070(11)
C6 0.0618(15) 0.0434(12) 0.0444(12) 0.0040(10) 0.0054(10) 0.0020(9)
C7 0.0816(19) 0.0543(14) 0.0413(12) 0.0118(13) 0.0009(12) 0.0061(11)
C8 0.0683(16) 0.0417(11) 0.0515(13) 0.0063(11) 0.0185(11) 0.0048(10)
C9 0.099(2) 0.0548(15) 0.0677(17) 0.0097(15) 0.0321(16) 0.0131(13)
C10 0.094(2) 0.0582(17) 0.098(2) -0.0094(16) 0.043(2) 0.0103(16)
C11 0.0640(18) 0.0574(16) 0.104(2) -0.0123(13) 0.0260(16) -0.0044(16)
C12 0.0489(13) 0.0432(12) 0.0735(16) 0.0010(10) 0.0146(12) -0.0076(11)
C13 0.0505(14) 0.0591(14) 0.0606(15) -0.0041(11) 0.0157(11) -0.0201(12)
C14 0.0418(12) 0.0693(15) 0.0467(13) -0.0090(11) 0.0106(10) -0.0123(11)
C15 0.0509(15) 0.104(2) 0.0435(13) -0.0124(15) 0.0111(11) -0.0174(14)
C16 0.0478(15) 0.132(3) 0.0391(13) -0.0158(16) 0.0053(11) -0.0002(15)
C17 0.0481(14) 0.095(2) 0.0481(14) -0.0120(13) -0.0022(11) 0.0156(14)
C18 0.0383(12) 0.0632(14) 0.0459(12) -0.0114(10) -0.0017(9) 0.0082(10)
C19 0.0593(16) 0.0378(11) 0.0874(19) 0.0084(11) 0.0079(13) -0.0037(12)
C20 0.0515(15) 0.0555(14) 0.091(2) 0.0105(12) 0.0073(13) 0.0031(13)
C21 0.0495(14) 0.0594(15) 0.0852(19) -0.0007(12) 0.0186(13) 0.0225(13)
C22 0.0425(14) 0.0601(16) 0.125(3) -0.0047(12) 0.0024(15) 0.0209(16)
C23 0.088(2) 0.0669(17) 0.0582(16) -0.0055(15) -0.0300(15) -0.0048(13)
C24 0.0650(18) 0.0665(17) 0.084(2) 0.0037(14) -0.0251(15) 0.0130(15)
C30 0.0615(16) 0.0570(14) 0.0626(15) 0.0047(12) -0.0121(12) 0.0115(12)
C31 0.0721(18) 0.0483(14) 0.090(2) 0.0004(12) 0.0362(15) -0.0033(13)
C32 0.0556(16) 0.0740(18) 0.0791(19) -0.0121(13) -0.0044(14) -0.0014(15)

loop_
_atom_type_symbol
_atom_type_description
_atom_type_scat_dispersion_real
_atom_type_scat_dispersion_imag
_atom_type_scat_source
C C 0.0033 0.0016 'International Tables Vol C Tables 4.2.6.8 and 6.1.1.4'
H H 0.0000 0.0000 'International Tables Vol C Tables 4.2.6.8 and 6.1.1.4'
N N 0.0061 0.0033 'International Tables Vol C Tables 4.2.6.8 and 6.1.1.4'
O O 0.0106 0.0060 'International Tables Vol C Tables 4.2.6.8 and 6.1.1.4'
Cl Cl 0.1484 0.1585 'International Tables Vol C Tables 4.2.6.8 and 6.1.1.4'
Fe Fe 0.3463 0.8444 'International Tables Vol C Tables 4.2.6.8 and 6.1.1.4'

loop_
_geom_angle_atom_site_label_1
_geom_angle_atom_site_label_2
_geom_angle_atom_site_label_3
_geom_angle_site_symmetry_1
_geom_angle_site_symmetry_3
_geom_angle
_geom_angle_publ_flag
N5 Fe1 N4 . . 98.25(7) ?
N5 Fe1 N1 . . 96.32(8) ?
N4 Fe1 N1 . . 95.81(8) ?
N5 Fe1 N3 . . 85.58(7) ?
N4 Fe1 N3 . . 76.03(7) ?
N1 Fe1 N3 . . 171.82(7) ?
N5 Fe1 N2 . . 171.37(7) ?
N4 Fe1 N2 . . 86.51(7) ?
N1 Fe1 N2 . . 75.96(7) ?
N3 Fe1 N2 . . 102.60(7) ?
N5 Fe1 N6 . . 75.37(7) ?
N4 Fe1 N6 . . 173.46(7) ?
N1 Fe1 N6 . . 86.46(7) ?
N3 Fe1 N6 . . 101.72(6) ?
N2 Fe1 N6 . . 100.00(6) ?
O4 Cl1 O1 . . 111.3(2) ?
O4 Cl1 O2 . . 112.02(15) ?
O1 Cl1 O2 . . 111.28(15) ?
O4 Cl1 O3 . . 107.19(17) ?
O1 Cl1 O3 . . 105.5(2) ?
O2 Cl1 O3 . . 109.23(17) ?
O5 Cl2 O6 . . 110.9(3) ?
O5 Cl2 O7 . . 107.6(2) ?
O6 Cl2 O7 . . 111.8(2) ?
O5 Cl2 O8 . . 110.9(3) ?
O6 Cl2 O8 . . 102.72(19) ?
O7 Cl2 O8 . . 112.9(2) ?
C7 N1 C23 . . 118.8(2) ?
C7 N1 Fe1 . . 116.73(17) ?
C23 N1 Fe1 . . 124.35(17) ?
C12 N2 C8 . . 117.9(2) ?
C12 N2 Fe1 . . 132.42(16) ?
C8 N2 Fe1 . . 109.72(15) ?
C18 N3 C14 . . 117.50(19) ?
C18 N3 Fe1 . . 132.11(15) ?
C14 N3 Fe1 . . 110.02(15) ?
C13 N4 C19 . . 118.4(2) ?
C13 N4 Fe1 . . 116.57(16) ?
C19 N4 Fe1 . . 124.93(16) ?
C1 N5 C21 . . 118.8(2) ?
C1 N5 Fe1 . . 117.85(16) ?
C21 N5 Fe1 . . 123.35(16) ?
C6 N6 C2 . . 117.54(19) ?
C6 N6 Fe1 . . 132.52(14) ?
C2 N6 Fe1 . . 109.84(15) ?
C24 N7 C20 . . 117.4(2) ?
C24 N7 C22 . . 117.6(2) ?
C20 N7 C22 . . 117.0(3) ?
N5 C1 C2 . . 120.5(2) ?
N5 C1 H11 . . 119.8 ?
C2 C1 H11 . . 119.8 ?
N6 C2 C3 . . 122.8(2) ?
N6 C2 C1 . . 116.15(19) ?
C3 C2 C1 . . 121.0(2) ?
C4 C3 C2 . . 118.8(3) ?
C4 C3 H13 . . 120.6 ?
C2 C3 H13 . . 120.6 ?
C5 C4 C3 . . 119.0(2) ?
C5 C4 H14 . . 120.5 ?
C3 C4 H14 . . 120.5 ?
C4 C5 C6 . . 121.0(3) ?
C4 C5 H15 . . 119.5 ?
C6 C5 H15 . . 119.5 ?
N6 C6 C5 . . 120.9(2) ?
N6 C6 C31 . . 118.5(2) ?
C5 C6 C31 . . 120.6(2) ?
N1 C7 C8 . . 120.5(2) ?
N1 C7 H17 . . 119.7 ?
C8 C7 H17 . . 119.7 ?
N2 C8 C9 . . 122.8(3) ?
N2 C8 C7 . . 117.1(2) ?
C9 C8 C7 . . 120.1(3) ?
C8 C9 C10 . . 118.8(3) ?
C8 C9 H19 . . 120.6 ?
C10 C9 H19 . . 120.6 ?
C11 C10 C9 . . 118.5(3) ?
C11 C10 H110 . . 120.7 ?
C9 C10 H110 . . 120.7 ?
C10 C11 C12 . . 120.4(3) ?
C10 C11 H111 . . 119.8 ?
C12 C11 H111 . . 119.8 ?
N2 C12 C11 . . 121.6(3) ?
N2 C12 C32 . . 119.2(2) ?
C11 C12 C32 . . 119.2(3) ?
N4 C13 C14 . . 120.6(2) ?
N4 C13 H113 . . 119.7 ?
C14 C13 H113 . . 119.7 ?
N3 C14 C15 . . 122.6(2) ?
N3 C14 C13 . . 116.5(2) ?
C15 C14 C13 . . 120.8(2) ?
C16 C15 C14 . . 119.4(3) ?
C16 C15 H115 . . 120.3 ?
C14 C15 H115 . . 120.3 ?
C15 C16 C17 . . 118.5(2) ?
C15 C16 H116 . . 120.7 ?
C17 C16 H116 . . 120.7 ?
C16 C17 C18 . . 120.7(3) ?
C16 C17 H117 . . 119.6 ?
C18 C17 H117 . . 119.6 ?
N3 C18 C17 . . 121.1(2) ?
N3 C18 C30 . . 118.49(19) ?
C17 C18 C30 . . 120.4(2) ?
N4 C19 C20 . . 108.8(2) ?
N4 C19 H119 . . 109.9 ?
C20 C19 H119 . . 109.9 ?
N4 C19 H219 . . 109.9 ?
C20 C19 H219 . . 109.9 ?
H119 C19 H219 . . 108.3 ?
N7 C20 C19 . . 110.9(2) ?
N7 C20 H120 . . 109.5 ?
C19 C20 H120 . . 109.5 ?
N7 C20 H220 . . 109.5 ?
C19 C20 H220 . . 109.5 ?
H120 C20 H220 . . 108.1 ?
N5 C21 C22 . . 108.7(2) ?
N5 C21 H121 . . 109.9 ?
C22 C21 H121 . . 109.9 ?
N5 C21 H221 . . 109.9 ?
C22 C21 H221 . . 109.9 ?
H121 C21 H221 . . 108.3 ?
N7 C22 C21 . . 111.1(2) ?
N7 C22 H122 . . 109.4 ?
C21 C22 H122 . . 109.4 ?
N7 C22 H222 . . 109.4 ?
C21 C22 H222 . . 109.4 ?
H122 C22 H222 . . 108.0 ?
N1 C23 C24 . . 110.8(2) ?
N1 C23 H123 . . 109.5 ?
C24 C23 H123 . . 109.5 ?
N1 C23 H223 . . 109.5 ?
C24 C23 H223 . . 109.5 ?
H123 C23 H223 . . 108.1 ?
N7 C24 C23 . . 112.7(2) ?
N7 C24 H124 . . 109.1 ?
C23 C24 H124 . . 109.1 ?
N7 C24 H224 . . 109.1 ?
C23 C24 H224 . . 109.1 ?
H124 C24 H224 . . 107.8 ?
C18 C30 H130 . . 109.5 ?
C18 C30 H230 . . 109.5 ?
H130 C30 H230 . . 109.5 ?
C18 C30 H330 . . 109.5 ?
H130 C30 H330 . . 109.5 ?
H230 C30 H330 . . 109.5 ?
C6 C31 H131 . . 109.5 ?
C6 C31 H231 . . 109.5 ?
H131 C31 H231 . . 109.5 ?
C6 C31 H331 . . 109.5 ?
H131 C31 H331 . . 109.5 ?
H231 C31 H331 . . 109.5 ?
C12 C32 H132 . . 109.5 ?
C12 C32 H232 . . 109.5 ?
H132 C32 H232 . . 109.5 ?
C12 C32 H332 . . 109.5 ?
H132 C32 H332 . . 109.5 ?
H232 C32 H332 . . 109.5 ?

loop_
_geom_bond_atom_site_label_1
_geom_bond_atom_site_label_2
_geom_bond_site_symmetry_2
_geom_bond_distance
_geom_bond_publ_flag
Fe1 N5 . 2.1117(18) ?
Fe1 N4 . 2.1159(18) ?
Fe1 N1 . 2.1303(19) ?
Fe1 N3 . 2.2659(18) ?
Fe1 N2 . 2.2919(18) ?
Fe1 N6 . 2.3001(17) ?
Cl1 O4 . 1.403(2) ?
Cl1 O1 . 1.408(2) ?
Cl1 O2 . 1.415(2) ?
Cl1 O3 . 1.435(3) ?
Cl2 O5 . 1.292(4) ?
Cl2 O6 . 1.393(3) ?
Cl2 O7 . 1.393(2) ?
Cl2 O8 . 1.416(3) ?
N1 C7 . 1.264(3) ?
N1 C23 . 1.483(3) ?
N2 C12 . 1.340(3) ?
N2 C8 . 1.360(3) ?
N3 C18 . 1.342(3) ?
N3 C14 . 1.363(3) ?
N4 C13 . 1.261(3) ?
N4 C19 . 1.466(3) ?
N5 C1 . 1.254(3) ?
N5 C21 . 1.472(3) ?
N6 C6 . 1.341(3) ?
N6 C2 . 1.359(3) ?
N7 C24 . 1.425(4) ?
N7 C20 . 1.448(3) ?
N7 C22 . 1.462(3) ?
C1 C2 . 1.460(4) ?
C1 H11 . 0.9300 ?
C2 C3 . 1.379(3) ?
C3 C4 . 1.377(4) ?
C3 H13 . 0.9300 ?
C4 C5 . 1.338(4) ?
C4 H14 . 0.9300 ?
C5 C6 . 1.404(3) ?
C5 H15 . 0.9300 ?
C6 C31 . 1.492(3) ?
C7 C8 . 1.461(4) ?
C7 H17 . 0.9300 ?
C8 C9 . 1.375(3) ?
C9 C10 . 1.396(5) ?
C9 H19 . 0.9300 ?
C10 C11 . 1.361(5) ?
C10 H110 . 0.9300 ?
C11 C12 . 1.395(4) ?
C11 H111 . 0.9300 ?
C12 C32 . 1.477(4) ?
C13 C14 . 1.446(4) ?
C13 H113 . 0.9300 ?
C14 C15 . 1.380(3) ?
C15 C16 . 1.356(4) ?
C15 H115 . 0.9300 ?
C16 C17 . 1.369(4) ?
C16 H116 . 0.9300 ?
C17 C18 . 1.388(3) ?
C17 H117 . 0.9300 ?
C18 C30 . 1.488(4) ?
C19 C20 . 1.512(4) ?
C19 H119 . 0.9700 ?
C19 H219 . 0.9700 ?
C20 H120 . 0.9700 ?
C20 H220 . 0.9700 ?
C21 C22 . 1.525(4) ?
C21 H121 . 0.9700 ?
C21 H221 . 0.9700 ?
C22 H122 . 0.9700 ?
C22 H222 . 0.9700 ?
C23 C24 . 1.506(4) ?
C23 H123 . 0.9700 ?
C23 H223 . 0.9700 ?
C24 H124 . 0.9700 ?
C24 H224 . 0.9700 ?
C30 H130 . 0.9600 ?
C30 H230 . 0.9600 ?
C30 H330 . 0.9600 ?
C31 H131 . 0.9600 ?
C31 H231 . 0.9600 ?
C31 H331 . 0.9600 ?
C32 H132 . 0.9600 ?
C32 H232 . 0.9600 ?
C32 H332 . 0.9600 ?
